data_1526216
loop_
_publ_author_name
'Park, J.-C.'
'Kim, D.-K.'
'Byeon, S.H.'
'Kim, D.'

_publ_section_title
;
 XANES study on Ruddlesden-Popper phase, La~n+1~Ni~n~O2~n+1~ (n = 1, 2 and
 \\infty )
;
_journal_issue 2
_journal_name_full 'Journal of Synchrotron Radiation'
_journal_page_first 704
_journal_page_last 706
_journal_paper_doi 10.1107/S0909049500015983
_journal_volume 8
_journal_year 2001
_chemical_formula_sum 'La3 Ni2 O6.94'
_space_group_IT_number 69
_symmetry_space_group_name_Hall '-F 2 2'
_symmetry_space_group_name_H-M 'F m m m'
_cell_angle_alpha 90
_cell_angle_beta 90
_cell_angle_gamma 90
_cell_formula_units_Z 4
_cell_length_a 5.3934
_cell_length_b 5.4364
_cell_length_c 20.516
_cell_volume 601.543
_citation_journal_id_ASTM JSYRES
_cod_data_source_file Park_JSYRES_2001_1748.cif
_cod_data_source_block La3Ni2O6.94
_cod_original_cell_volume 601.5431
_cod_database_code 1526216

loop_
_symmetry_equiv_pos_as_xyz
x,y,z
-x,-y,z
x,-y,-z
-x,y,-z
-x,-y,-z
x,y,-z
-x,y,z
x,-y,z
x,y+1/2,z+1/2
-x,-y+1/2,z+1/2
x,-y+1/2,-z+1/2
-x,y+1/2,-z+1/2
-x,-y+1/2,-z+1/2
x,y+1/2,-z+1/2
-x,y+1/2,z+1/2
x,-y+1/2,z+1/2
x+1/2,y,z+1/2
-x+1/2,-y,z+1/2
x+1/2,-y,-z+1/2
-x+1/2,y,-z+1/2
-x+1/2,-y,-z+1/2
x+1/2,y,-z+1/2
-x+1/2,y,z+1/2
x+1/2,-y,z+1/2
x+1/2,y+1/2,z
-x+1/2,-y+1/2,z
x+1/2,-y+1/2,-z
-x+1/2,y+1/2,-z
-x+1/2,-y+1/2,-z
x+1/2,y+1/2,-z
-x+1/2,y+1/2,z
x+1/2,-y+1/2,z

loop_
_atom_site_label
_atom_site_type_symbol
_atom_site_fract_x
_atom_site_fract_y
_atom_site_fract_z
_atom_site_occupancy
_atom_site_U_iso_or_equiv
O3 O-2 0.75 0.25 0.0995 1 0.0
La1 La+3 0 0 0.5 1 0.0
La2 La+3 0 0 0.3191 1 0.0
O1 O-2 0 0 0 0.94 0.0
O2 O-2 0 0 0.199 1 0.0
Ni1 Ni+2 0 0 0.0975 1 0.0
